data_4087048
loop_
_publ_author_name
'Wang, Baiquan'
'Zhu, Bolin'
'Xu, Shansheng'
'Zhou, Xiuzhong'

_publ_section_title
;
 Reactions of Doubly Bridged Biscyclopentadienes with Molybdenum
 (Tungsten) Carbonyl
;
_journal_issue 24
_journal_name_full Organometallics
_journal_page_first 4842
_journal_page_last 4852
_journal_paper_doi 10.1021/om034039z
_journal_volume 22
_journal_year 2003
_chemical_formula_sum 'C21 H18 O6 Si W2'
_chemical_formula_weight 762.14
_space_group_IT_number 11
_symmetry_cell_setting monoclinic
_symmetry_space_group_name_Hall '-P 2yb'
_symmetry_space_group_name_H-M 'P 1 21/m 1'
_atom_sites_solution_hydrogens geom
_atom_sites_solution_primary direct
_atom_sites_solution_secondary difmap
_audit_creation_method SHELXL-97
_cell_angle_alpha 90.00
_cell_angle_beta 117.500(9)
_cell_angle_gamma 90.00
_cell_formula_units_Z 2
_cell_length_a 9.030(5)
_cell_length_b 14.267(9)
_cell_length_c 9.649(6)
_cell_measurement_reflns_used 796
_cell_measurement_temperature 293(2)
_cell_measurement_theta_max 23.59
_cell_measurement_theta_min 2.86
_cell_volume 1102.6(12)
_computing_cell_refinement 'Bruker SMART'
_computing_data_collection 'Bruker SMART'
_computing_data_reduction 'Bruker SAINT'
_computing_molecular_graphics 'Bruker SHELXTL'
_computing_publication_material 'Bruker SHELXTL'
_computing_structure_refinement 'SHELXL-97 (Sheldrick, 1997)'
_computing_structure_solution 'SHELXS-97 (Sheldrick, 1990)'
_diffrn_ambient_temperature 293(2)
_diffrn_measured_fraction_theta_full 0.999
_diffrn_measured_fraction_theta_max 0.999
_diffrn_measurement_device_type 'CCD area detector'
_diffrn_measurement_method 'phi and omega scans'
_diffrn_radiation_monochromator graphite
_diffrn_radiation_source 'fine-focus sealed tube'
_diffrn_radiation_type MoK\a
_diffrn_radiation_wavelength 0.71073
_diffrn_reflns_av_R_equivalents 0.0501
_diffrn_reflns_av_sigmaI/netI 0.0625
_diffrn_reflns_limit_h_max 11
_diffrn_reflns_limit_h_min -10
_diffrn_reflns_limit_k_max 17
_diffrn_reflns_limit_k_min -14
_diffrn_reflns_limit_l_max 11
_diffrn_reflns_limit_l_min -11
_diffrn_reflns_number 5980
_diffrn_reflns_theta_full 26.04
_diffrn_reflns_theta_max 26.04
_diffrn_reflns_theta_min 2.38
_exptl_absorpt_coefficient_mu 10.512
_exptl_absorpt_correction_T_max 1.000000
_exptl_absorpt_correction_T_min 0.605160
_exptl_absorpt_correction_type multi-scan
_exptl_absorpt_process_details SADABS
_exptl_crystal_density_diffrn 2.295
_exptl_crystal_density_meas ?
_exptl_crystal_density_method 'not measured'
_exptl_crystal_F_000 708
_exptl_crystal_size_max 0.24
_exptl_crystal_size_mid 0.22
_exptl_crystal_size_min 0.20
_refine_diff_density_max 1.109
_refine_diff_density_min -1.095
_refine_diff_density_rms 0.168
_refine_ls_extinction_coef 0.0062(3)
_refine_ls_extinction_expression Fc^*^=kFc[1+0.001xFc^2^\l^3^/sin(2\q)]^-1/4^
_refine_ls_extinction_method SHELXL
_refine_ls_goodness_of_fit_ref 1.040
_refine_ls_hydrogen_treatment mixed
_refine_ls_matrix_type full
_refine_ls_number_parameters 146
_refine_ls_number_reflns 2268
_refine_ls_number_restraints 0
_refine_ls_restrained_S_all 1.040
_refine_ls_R_factor_all 0.0581
_refine_ls_R_factor_gt 0.0332
_refine_ls_shift/su_max 0.000
_refine_ls_shift/su_mean 0.000
_refine_ls_structure_factor_coef Fsqd
_refine_ls_weighting_details 'calc w=1/[\s^2^(Fo^2^)+(0.0151P)^2^+0.4820P] where P=(Fo^2^+2Fc^2^)/3'
_refine_ls_weighting_scheme calc
_refine_ls_wR_factor_gt 0.0610
_refine_ls_wR_factor_ref 0.0679
_reflns_number_gt 1689
_reflns_number_total 2268
_reflns_threshold_expression >2sigma(I)
_cod_data_source_file om034039z_si_002.txt
_cod_data_source_block 030418b
_cod_depositor_comments
;
The following automatic conversions were performed:

'_symmetry_cell_setting' value 'Monoclinic' changed to 'monoclinic'
according to the built-in table from CIF Core dictionary named
'cif_core.dic' version 2.4.1 from 2010-06-29.

'_exptl_absorpt_correction_type' value 'MULTI-SCAN' changed to
'multi-scan' according to the built-in table from CIF Core dictionary
named 'cif_core.dic' version 2.4.1 from 2010-06-29.

'_exptl_crystal_density_meas' value 'NONE' was changed to '?' - the
value is perceived as not measured.

Automatic conversion script
Id: cif_fix_values 4624 2016-04-14 12:54:50Z antanas 
;
_cod_original_cell_volume 1102.7(11)
_cod_original_sg_symbol_H-M P2(1)/m
_cod_database_code 4087048

loop_
_symmetry_equiv_pos_as_xyz
'x, y, z'
'-x, y+1/2, -z'
'-x, -y, -z'
'x, -y-1/2, z'

loop_
_atom_site_label
_atom_site_type_symbol
_atom_site_fract_x
_atom_site_fract_y
_atom_site_fract_z
_atom_site_U_iso_or_equiv
_atom_site_adp_type
_atom_site_occupancy
_atom_site_symmetry_multiplicity
_atom_site_calc_flag
_atom_site_refinement_flags
_atom_site_disorder_assembly
_atom_site_disorder_group
W1 W 0.24190(3) 0.130747(19) 0.75671(3) 0.02877(14) Uani 1 1 d . . .
Si1 Si -0.1598(3) 0.2500 0.6059(4) 0.0336(7) Uani 1 2 d S . .
C1 C 0.2190(10) 0.1536(5) 0.5450(11) 0.043(2) Uani 1 1 d . . .
O1 O 0.2006(8) 0.1545(4) 0.4201(7) 0.0640(19) Uani 1 1 d . . .
C2 C 0.3636(10) 0.0261(6) 0.7262(10) 0.044(2) Uani 1 1 d . . .
O2 O 0.4335(8) -0.0350(5) 0.7067(9) 0.074(2) Uani 1 1 d . . .
C3 C 0.4788(10) 0.1538(5) 0.9067(11) 0.042(2) Uani 1 1 d . . .
O3 O 0.6149(7) 0.1528(4) 0.9989(8) 0.0663(19) Uani 1 1 d . . .
C4 C -0.0264(8) 0.1543(5) 0.7268(9) 0.0316(18) Uani 1 1 d . . .
C5 C -0.0129(9) 0.0583(6) 0.6903(10) 0.042(2) Uani 1 1 d . . .
H5A H -0.0831 0.0283 0.5895 0.051 Uiso 1 1 calc R . .
C6 C 0.1073(11) 0.0124(6) 0.8206(12) 0.052(3) Uani 1 1 d . . .
H6A H 0.1338 -0.0545 0.8268 0.062 Uiso 1 1 calc R . .
C7 C 0.1694(9) 0.0752(6) 0.9467(10) 0.042(2) Uani 1 1 d . . .
H7A H 0.2477 0.0598 1.0552 0.051 Uiso 1 1 calc R . .
C8 C 0.0909(9) 0.1630(5) 0.8924(9) 0.0346(19) Uani 1 1 d . . .
C9 C 0.1114(12) 0.2500 0.9896(12) 0.036(3) Uani 1 2 d S . .
C10 C 0.2795(14) 0.2500 1.1351(12) 0.054(4) Uani 1 2 d S . .
H10A H 0.2777 0.2055 1.2090 0.081 Uiso 0.50 1 d PR . .
H10B H 0.3018 0.3114 1.1810 0.081 Uiso 0.50 1 d PR . .
H10C H 0.3653 0.2331 1.1074 0.081 Uiso 0.50 1 d PR . .
C11 C -0.0259(15) 0.2500 1.0417(14) 0.056(4) Uani 1 2 d S . .
H11A H -0.0347 0.3114 1.0778 0.085 Uiso 0.50 1 d PR . .
H11B H 0.0019 0.2055 1.1247 0.085 Uiso 0.50 1 d PR . .
H11C H -0.1306 0.2330 0.9550 0.085 Uiso 0.50 1 d PR . .
C12 C -0.1929(13) 0.2500 0.4008(13) 0.046(3) Uani 1 2 d S . .
H12A H -0.2359 0.3098 0.3538 0.069 Uiso 0.50 1 d PR . .
H12B H -0.2712 0.2018 0.3427 0.069 Uiso 0.50 1 d PR . .
H12C H -0.0886 0.2384 0.3999 0.069 Uiso 0.50 1 d PR . .
C13 C -0.3654(13) 0.2500 0.6033(16) 0.061(4) Uani 1 2 d S . .
H13A H -0.4414 0.2887 0.5191 0.091 Uiso 0.50 1 d PR . .
H13B H -0.3539 0.2742 0.7006 0.091 Uiso 0.50 1 d PR . .
H13C H -0.4078 0.1871 0.5888 0.091 Uiso 0.50 1 d PR . .

loop_
_atom_site_aniso_label
_atom_site_aniso_U_11
_atom_site_aniso_U_22
_atom_site_aniso_U_33
_atom_site_aniso_U_23
_atom_site_aniso_U_13
_atom_site_aniso_U_12
W1 0.02702(19) 0.02760(19) 0.02901(19) 0.00237(18) 0.01065(13) 0.00132(17)
Si1 0.0222(15) 0.041(2) 0.0287(17) 0.000 0.0045(15) 0.000
C1 0.045(5) 0.036(5) 0.053(6) -0.002(4) 0.027(5) -0.008(4)
O1 0.100(5) 0.060(5) 0.041(4) -0.004(3) 0.040(4) -0.006(4)
C2 0.035(5) 0.048(6) 0.043(6) 0.003(4) 0.013(5) 0.009(4)
O2 0.069(5) 0.057(5) 0.092(6) -0.008(4) 0.033(5) 0.024(4)
C3 0.041(5) 0.032(5) 0.055(6) 0.007(4) 0.024(5) 0.002(4)
O3 0.032(3) 0.059(5) 0.077(5) 0.008(4) -0.001(4) 0.002(3)
C4 0.025(4) 0.035(5) 0.040(5) 0.000(3) 0.019(4) -0.005(3)
C5 0.033(5) 0.035(5) 0.051(6) 0.001(4) 0.013(5) -0.015(4)
C6 0.041(6) 0.029(5) 0.083(8) 0.019(5) 0.026(6) 0.000(4)
C7 0.029(4) 0.054(6) 0.041(5) 0.021(4) 0.013(4) -0.004(4)
C8 0.027(4) 0.047(5) 0.033(4) 0.021(4) 0.017(4) 0.004(3)
C9 0.022(6) 0.062(8) 0.020(6) 0.000 0.005(5) 0.000
C10 0.051(8) 0.095(11) 0.023(7) 0.000 0.023(7) 0.000
C11 0.049(8) 0.085(11) 0.046(8) 0.000 0.032(8) 0.000
C12 0.033(6) 0.049(8) 0.037(7) 0.000 0.000(6) 0.000
C13 0.028(7) 0.080(11) 0.065(10) 0.000 0.014(7) 0.000

loop_
_atom_type_symbol
_atom_type_description
_atom_type_scat_dispersion_real
_atom_type_scat_dispersion_imag
_atom_type_scat_source
C C 0.0033 0.0016 'International Tables Vol C Tables 4.2.6.8 and 6.1.1.4'
H H 0.0000 0.0000 'International Tables Vol C Tables 4.2.6.8 and 6.1.1.4'
O O 0.0106 0.0060 'International Tables Vol C Tables 4.2.6.8 and 6.1.1.4'
Si Si 0.0817 0.0704 'International Tables Vol C Tables 4.2.6.8 and 6.1.1.4'
W W -0.8490 6.8722 'International Tables Vol C Tables 4.2.6.8 and 6.1.1.4'

loop_
_geom_angle_atom_site_label_1
_geom_angle_atom_site_label_2
_geom_angle_atom_site_label_3
_geom_angle
_geom_angle_site_symmetry_1
_geom_angle_site_symmetry_3
C2 W1 C3 75.2(3) . .
C2 W1 C1 76.6(3) . .
C3 W1 C1 106.8(3) . .
C2 W1 C6 83.4(3) . .
C3 W1 C6 116.6(3) . .
C1 W1 C6 125.0(3) . .
C2 W1 C5 99.9(3) . .
C3 W1 C5 150.8(3) . .
C1 W1 C5 99.8(3) . .
C6 W1 C5 34.7(3) . .
C2 W1 C4 135.8(3) . .
C3 W1 C4 141.1(3) . .
C1 W1 C4 103.9(3) . .
C6 W1 C4 59.7(3) . .
C5 W1 C4 35.9(3) . .
C2 W1 C8 138.6(3) . .
C3 W1 C8 105.8(3) . .
C1 W1 C8 137.4(3) . .
C6 W1 C8 58.7(3) . .
C5 W1 C8 58.8(3) . .
C4 W1 C8 36.5(2) . .
C2 W1 C7 103.8(3) . .
C3 W1 C7 94.7(3) . .
C1 W1 C7 157.6(3) . .
C6 W1 C7 34.9(3) . .
C5 W1 C7 57.9(3) . .
C4 W1 C7 59.8(3) . .
C8 W1 C7 35.2(3) . .
C4 Si1 C4 95.9(5) 4_565 .
C4 Si1 C13 111.7(3) 4_565 .
C4 Si1 C13 111.7(3) . .
C4 Si1 C12 114.3(3) 4_565 .
C4 Si1 C12 114.3(3) . .
C13 Si1 C12 108.6(6) . .
O1 C1 W1 171.0(7) . .
O2 C2 W1 179.3(8) . .
O3 C3 W1 169.3(7) . .
C5 C4 C8 104.5(6) . .
C5 C4 Si1 131.2(6) . .
C8 C4 Si1 124.3(6) . .
C5 C4 W1 72.0(4) . .
C8 C4 W1 71.9(4) . .
Si1 C4 W1 121.7(3) . .
C6 C5 C4 110.3(8) . .
C6 C5 W1 72.5(5) . .
C4 C5 W1 72.1(4) . .
C6 C5 H5A 124.8 . .
C4 C5 H5A 124.8 . .
W1 C5 H5A 124.8 . .
C5 C6 C7 108.5(8) . .
C5 C6 W1 72.8(5) . .
C7 C6 W1 73.6(4) . .
C5 C6 H6A 125.5 . .
C7 C6 H6A 125.5 . .
W1 C6 H6A 125.5 . .
C6 C7 C8 108.2(7) . .
C6 C7 W1 71.5(5) . .
C8 C7 W1 71.7(4) . .
C6 C7 H7A 125.8 . .
C8 C7 H7A 125.8 . .
W1 C7 H7A 125.8 . .
C7 C8 C4 108.5(7) . .
C7 C8 C9 126.8(7) . .
C4 C8 C9 124.6(7) . .
C7 C8 W1 73.2(4) . .
C4 C8 W1 71.6(4) . .
C9 C8 W1 125.0(5) . .
C8 C9 C8 110.1(8) . 4_565
C8 C9 C10 110.9(5) . .
C8 C9 C10 110.9(5) 4_565 .
C8 C9 C11 108.4(5) . .
C8 C9 C11 108.4(5) 4_565 .
C10 C9 C11 108.1(9) . .
C9 C10 H10A 109.5 . .
C9 C10 H10B 109.5 . .
H10A C10 H10B 109.5 . .
C9 C10 H10C 109.4 . .
H10A C10 H10C 109.5 . .
H10B C10 H10C 109.5 . .
C9 C11 H11A 109.5 . .
C9 C11 H11B 109.5 . .
H11A C11 H11B 109.5 . .
C9 C11 H11C 109.5 . .
H11A C11 H11C 109.5 . .
H11B C11 H11C 109.5 . .
Si1 C12 H12A 109.5 . .
Si1 C12 H12B 109.5 . .
H12A C12 H12B 109.5 . .
Si1 C12 H12C 109.5 . .
H12A C12 H12C 109.5 . .
H12B C12 H12C 109.5 . .
Si1 C13 H13A 109.5 . .
Si1 C13 H13B 109.5 . .
H13A C13 H13B 109.5 . .
Si1 C13 H13C 109.5 . .
H13A C13 H13C 109.5 . .
H13B C13 H13C 109.5 . .

loop_
_geom_bond_atom_site_label_1
_geom_bond_atom_site_label_2
_geom_bond_distance
_geom_bond_site_symmetry_2
W1 C2 1.955(9) .
W1 C3 1.980(9) .
W1 C1 1.983(9) .
W1 C6 2.323(8) .
W1 C5 2.327(7) .
W1 C4 2.328(6) .
W1 C8 2.331(7) .
W1 C7 2.351(7) .
Si1 C4 1.838(8) 4_565
Si1 C4 1.838(8) .
Si1 C13 1.845(11) .
Si1 C12 1.861(12) .
C1 O1 1.138(10) .
C2 O2 1.142(9) .
C3 O3 1.137(9) .
C4 C5 1.434(10) .
C4 C8 1.458(10) .
C5 C6 1.388(11) .
C5 H5A 0.9800 .
C6 C7 1.403(12) .
C6 H6A 0.9800 .
C7 C8 1.415(10) .
C7 H7A 0.9800 .
C8 C9 1.515(10) .
C9 C8 1.515(10) 4_565
C9 C10 1.519(14) .
C9 C11 1.538(13) .
C10 H10A 0.9600 .
C10 H10B 0.9600 .
C10 H10C 0.9600 .
C11 H11A 0.9600 .
C11 H11B 0.9600 .
C11 H11C 0.9600 .
C12 H12A 0.9600 .
C12 H12B 0.9600 .
C12 H12C 0.9600 .
C13 H13A 0.9600 .
C13 H13B 0.9600 .
C13 H13C 0.9600 .

loop_
_geom_torsion_atom_site_label_1
_geom_torsion_atom_site_label_2
_geom_torsion_atom_site_label_3
_geom_torsion_atom_site_label_4
_geom_torsion
_geom_torsion_site_symmetry_1
_geom_torsion_site_symmetry_2
_geom_torsion_site_symmetry_3
_geom_torsion_site_symmetry_4
C2 W1 C1 O1 47(5) . . . .
C3 W1 C1 O1 116(5) . . . .
C6 W1 C1 O1 -25(5) . . . .
C5 W1 C1 O1 -51(5) . . . .
C4 W1 C1 O1 -88(5) . . . .
C8 W1 C1 O1 -105(5) . . . .
C7 W1 C1 O1 -47(5) . . . .
C3 W1 C2 O2 -144(69) . . . .
C1 W1 C2 O2 -32(69) . . . .
C6 W1 C2 O2 97(69) . . . .
C5 W1 C2 O2 66(69) . . . .
C4 W1 C2 O2 65(69) . . . .
C8 W1 C2 O2 119(69) . . . .
C7 W1 C2 O2 125(69) . . . .
C2 W1 C3 O3 -48(4) . . . .
C1 W1 C3 O3 -119(4) . . . .
C6 W1 C3 O3 27(4) . . . .
C5 W1 C3 O3 36(4) . . . .
C4 W1 C3 O3 100(4) . . . .
C8 W1 C3 O3 89(4) . . . .
C7 W1 C3 O3 55(4) . . . .
C4 Si1 C4 C5 -157.7(5) 4_565 . . .
C13 Si1 C4 C5 86.1(8) . . . .
C12 Si1 C4 C5 -37.7(8) . . . .
C4 Si1 C4 C8 24.4(7) 4_565 . . .
C13 Si1 C4 C8 -91.8(6) . . . .
C12 Si1 C4 C8 144.4(6) . . . .
C4 Si1 C4 W1 -64.4(5) 4_565 . . .
C13 Si1 C4 W1 179.4(4) . . . .
C12 Si1 C4 W1 55.6(6) . . . .
C2 W1 C4 C5 2.4(7) . . . .
C3 W1 C4 C5 -131.2(5) . . . .
C1 W1 C4 C5 87.4(5) . . . .
C6 W1 C4 C5 -35.3(5) . . . .
C8 W1 C4 C5 -112.5(6) . . . .
C7 W1 C4 C5 -75.9(5) . . . .
C2 W1 C4 C8 114.9(5) . . . .
C3 W1 C4 C8 -18.7(7) . . . .
C1 W1 C4 C8 -160.1(4) . . . .
C6 W1 C4 C8 77.2(5) . . . .
C5 W1 C4 C8 112.5(6) . . . .
C7 W1 C4 C8 36.6(4) . . . .
C2 W1 C4 Si1 -125.5(5) . . . .
C3 W1 C4 Si1 101.0(6) . . . .
C1 W1 C4 Si1 -40.4(5) . . . .
C6 W1 C4 Si1 -163.1(6) . . . .
C5 W1 C4 Si1 -127.8(7) . . . .
C8 W1 C4 Si1 119.7(6) . . . .
C7 W1 C4 Si1 156.2(6) . . . .
C8 C4 C5 C6 -2.2(8) . . . .
Si1 C4 C5 C6 179.6(6) . . . .
W1 C4 C5 C6 62.9(6) . . . .
C8 C4 C5 W1 -65.1(4) . . . .
Si1 C4 C5 W1 116.7(6) . . . .
C2 W1 C5 C6 62.8(6) . . . .
C3 W1 C5 C6 -14.6(9) . . . .
C1 W1 C5 C6 140.7(6) . . . .
C4 W1 C5 C6 -118.9(8) . . . .
C8 W1 C5 C6 -79.0(6) . . . .
C7 W1 C5 C6 -37.4(5) . . . .
C2 W1 C5 C4 -178.3(5) . . . .
C3 W1 C5 C4 104.4(7) . . . .
C1 W1 C5 C4 -100.3(5) . . . .
C6 W1 C5 C4 118.9(8) . . . .
C8 W1 C5 C4 40.0(4) . . . .
C7 W1 C5 C4 81.5(5) . . . .
C4 C5 C6 C7 2.8(9) . . . .
W1 C5 C6 C7 65.4(6) . . . .
C4 C5 C6 W1 -62.6(5) . . . .
C2 W1 C6 C5 -118.2(6) . . . .
C3 W1 C6 C5 172.1(5) . . . .
C1 W1 C6 C5 -49.6(7) . . . .
C4 W1 C6 C5 36.5(5) . . . .
C8 W1 C6 C5 79.2(5) . . . .
C7 W1 C6 C5 116.0(8) . . . .
C2 W1 C6 C7 125.9(6) . . . .
C3 W1 C6 C7 56.1(6) . . . .
C1 W1 C6 C7 -165.6(5) . . . .
C5 W1 C6 C7 -116.0(8) . . . .
C4 W1 C6 C7 -79.5(5) . . . .
C8 W1 C6 C7 -36.8(5) . . . .
C5 C6 C7 C8 -2.2(9) . . . .
W1 C6 C7 C8 62.6(5) . . . .
C5 C6 C7 W1 -64.9(6) . . . .
C2 W1 C7 C6 -56.0(6) . . . .
C3 W1 C7 C6 -131.9(5) . . . .
C1 W1 C7 C6 32.3(11) . . . .
C5 W1 C7 C6 37.2(5) . . . .
C4 W1 C7 C6 79.3(5) . . . .
C8 W1 C7 C6 117.3(7) . . . .
C2 W1 C7 C8 -173.2(5) . . . .
C3 W1 C7 C8 110.9(5) . . . .
C1 W1 C7 C8 -84.9(9) . . . .
C6 W1 C7 C8 -117.3(7) . . . .
C5 W1 C7 C8 -80.1(5) . . . .
C4 W1 C7 C8 -37.9(4) . . . .
C6 C7 C8 C4 0.9(8) . . . .
W1 C7 C8 C4 63.4(5) . . . .
C6 C7 C8 C9 176.0(7) . . . .
W1 C7 C8 C9 -121.4(7) . . . .
C6 C7 C8 W1 -62.5(5) . . . .
C5 C4 C8 C7 0.8(7) . . . .
Si1 C4 C8 C7 179.1(5) . . . .
W1 C4 C8 C7 -64.4(5) . . . .
C5 C4 C8 C9 -174.5(7) . . . .
Si1 C4 C8 C9 3.8(10) . . . .
W1 C4 C8 C9 120.3(7) . . . .
C5 C4 C8 W1 65.2(4) . . . .
Si1 C4 C8 W1 -116.5(5) . . . .
C2 W1 C8 C7 10.0(7) . . . .
C3 W1 C8 C7 -75.4(5) . . . .
C1 W1 C8 C7 145.9(5) . . . .
C6 W1 C8 C7 36.5(5) . . . .
C5 W1 C8 C7 77.4(5) . . . .
C4 W1 C8 C7 116.7(6) . . . .
C2 W1 C8 C4 -106.7(5) . . . .
C3 W1 C8 C4 167.9(4) . . . .
C1 W1 C8 C4 29.2(6) . . . .
C6 W1 C8 C4 -80.2(5) . . . .
C5 W1 C8 C4 -39.3(4) . . . .
C7 W1 C8 C4 -116.7(6) . . . .
C2 W1 C8 C9 133.4(7) . . . .
C3 W1 C8 C9 48.1(7) . . . .
C1 W1 C8 C9 -90.6(7) . . . .
C6 W1 C8 C9 160.0(8) . . . .
C5 W1 C8 C9 -159.1(7) . . . .
C4 W1 C8 C9 -119.8(8) . . . .
C7 W1 C8 C9 123.5(8) . . . .
C7 C8 C9 C8 149.2(6) . . . 4_565
C4 C8 C9 C8 -36.3(11) . . . 4_565
W1 C8 C9 C8 54.5(10) . . . 4_565
C7 C8 C9 C10 26.1(11) . . . .
C4 C8 C9 C10 -159.5(7) . . . .
W1 C8 C9 C10 -68.6(8) . . . .
C7 C8 C9 C11 -92.4(9) . . . .
C4 C8 C9 C11 82.0(9) . . . .
W1 C8 C9 C11 172.9(6) . . . .
